data_1551209
loop_
_publ_author_name
'Li, Nan'
'Zhao, Zifeng'
'Yu, Chao'
'Wu, Botao'
'Bian, Zuqiang'
'Zhang, Wen-Xiong'
'Xi, Zhenfeng'

_publ_section_title
;
 Alkaline-earth metallacyclic complexes bearing a diborane-bridged
 tetraamide ligand: synthesis, structure and fluorescence property.
;
_journal_issue 25
_journal_name_full 'Dalton transactions (Cambridge, England : 2003)'
_journal_page_first 9067
_journal_page_last 9071
_journal_paper_doi 10.1039/c9dt02118c
_journal_volume 48
_journal_year 2019
_chemical_formula_moiety 'C44 H60 B2 Mg2 N4 O6'
_chemical_formula_sum 'C44 H60 B2 Mg2 N4 O6'
_chemical_formula_weight 811.20
_space_group_crystal_system monoclinic
_space_group_IT_number 14
_space_group_name_Hall '-P 2ybc'
_space_group_name_H-M_alt 'P 1 21/c 1'
_symmetry_space_group_name_Hall '-P 2ybc'
_symmetry_space_group_name_H-M 'P 1 21/c 1'
_atom_sites_solution_hydrogens geom
_audit_creation_date 2019-04-16
_audit_creation_method
;
Olex2 1.2
(compiled 2018.05.29 svn.r3508 for OlexSys, GUI svn.r5506)
;
_audit_update_record
;
2019-04-16 deposited with the CCDC.    2019-06-04 downloaded from the CCDC.
;
_cell_angle_alpha 90
_cell_angle_beta 93.484(3)
_cell_angle_gamma 90
_cell_formula_units_Z 2
_cell_length_a 9.0637(3)
_cell_length_b 14.0668(6)
_cell_length_c 16.2694(6)
_cell_measurement_reflns_used 4777
_cell_measurement_temperature 119.99(10)
_cell_measurement_theta_max 29.6310
_cell_measurement_theta_min 3.7800
_cell_volume 2070.47(14)
_computing_cell_refinement 'CrysAlisPro 1.171.39.28b (Rigaku OD, 2015)'
_computing_data_collection 'CrysAlisPro 1.171.39.28b (Rigaku OD, 2015)'
_computing_data_reduction 'CrysAlisPro 1.171.39.28b (Rigaku OD, 2015)'
_computing_molecular_graphics 'Olex2 (Dolomanov et al., 2009)'
_computing_publication_material 'Olex2 (Dolomanov et al., 2009)'
_computing_structure_refinement 'ShelXL (Sheldrick, 2015)'
_diffrn_ambient_environment N~2~
_diffrn_ambient_temperature 119.99(10)
_diffrn_detector 'CCD plate'
_diffrn_measured_fraction_theta_full 0.981
_diffrn_measured_fraction_theta_max 0.982
_diffrn_measurement_details
;
List of Runs (angles in degrees, time in seconds):

  # Type    Start    End  Width  t~exp~   \w     \q     \k     \f   Frames
#--------------------------------------------------------------------------
  1  \w    -10.00  27.00   0.50   24.00    --   -1.70 -82.00 120.00   74
  2  \w    -29.00  -2.00   0.50   24.00    --   -1.70 -82.00 -60.00   54
  3  \w     -4.00  30.00   0.50   24.00    --   -1.70 -82.00  30.00   68
  4  \w    -89.00  43.00   0.50   24.00    --   -1.70   0.00-150.00  264
;
_diffrn_measurement_device 'four-circle diffractometer'
_diffrn_measurement_device_type 'XtaLAB AFC12 (RINC): Kappa single'
_diffrn_measurement_method '\w scans'
_diffrn_orient_matrix_type 'CrysAlisPro convention (1999,Acta A55,543-557)'
_diffrn_orient_matrix_UB_11 -0.0001591000
_diffrn_orient_matrix_UB_12 0.0400993000
_diffrn_orient_matrix_UB_13 0.0263944000
_diffrn_orient_matrix_UB_21 0.0430963000
_diffrn_orient_matrix_UB_22 -0.0254513000
_diffrn_orient_matrix_UB_23 0.0304754000
_diffrn_orient_matrix_UB_31 0.0655092000
_diffrn_orient_matrix_UB_32 0.0168820000
_diffrn_orient_matrix_UB_33 -0.0168246000
_diffrn_radiation_monochromator graphite
_diffrn_radiation_probe x-ray
_diffrn_radiation_type MoK\a
_diffrn_radiation_wavelength 0.71073
_diffrn_reflns_av_R_equivalents 0.0401
_diffrn_reflns_av_unetI/netI 0.0370
_diffrn_reflns_Laue_measured_fraction_full 0.981
_diffrn_reflns_Laue_measured_fraction_max 0.982
_diffrn_reflns_limit_h_max 11
_diffrn_reflns_limit_h_min -11
_diffrn_reflns_limit_k_max 17
_diffrn_reflns_limit_k_min -18
_diffrn_reflns_limit_l_max 20
_diffrn_reflns_limit_l_min -21
_diffrn_reflns_number 17412
_diffrn_reflns_point_group_measured_fraction_full 0.981
_diffrn_reflns_point_group_measured_fraction_max 0.982
_diffrn_reflns_theta_full 25.242
_diffrn_reflns_theta_max 27.485
_diffrn_reflns_theta_min 3.575
_diffrn_source 'fine-focus sealed X-ray tube'
_diffrn_source_type 'Enhance (Mo) X-ray Source'
_exptl_absorpt_coefficient_mu 0.112
_exptl_absorpt_correction_T_max 1.00000
_exptl_absorpt_correction_T_min 0.64700
_exptl_absorpt_correction_type multi-scan
_exptl_absorpt_process_details
;
CrysAlisPro 1.171.39.28b (Rigaku Oxford Diffraction, 2015)
Empirical absorption correction using spherical harmonics,
 implemented in SCALE3 ABSPACK scaling algorithm.
;
_exptl_crystal_colour 'clear yellowish yellow'
_exptl_crystal_colour_lustre clear
_exptl_crystal_colour_modifier yellowish
_exptl_crystal_colour_primary yellow
_exptl_crystal_density_diffrn 1.301
_exptl_crystal_description block
_exptl_crystal_F_000 868
_exptl_crystal_size_max 0.1
_exptl_crystal_size_mid 0.1
_exptl_crystal_size_min 0.1
_refine_diff_density_max 0.770
_refine_diff_density_min -0.462
_refine_diff_density_rms 0.088
_refine_ls_extinction_method none
_refine_ls_goodness_of_fit_ref 1.056
_refine_ls_hydrogen_treatment constr
_refine_ls_matrix_type full
_refine_ls_number_parameters 262
_refine_ls_number_reflns 4662
_refine_ls_number_restraints 0
_refine_ls_restrained_S_all 1.056
_refine_ls_R_factor_all 0.0849
_refine_ls_R_factor_gt 0.0646
_refine_ls_shift/su_max 0.001
_refine_ls_shift/su_mean 0.000
_refine_ls_structure_factor_coef Fsqd
_refine_ls_weighting_details 'w=1/[\s^2^(Fo^2^)+(0.1055P)^2^+1.9235P] where P=(Fo^2^+2Fc^2^)/3'
_refine_ls_weighting_scheme calc
_refine_ls_wR_factor_gt 0.1752
_refine_ls_wR_factor_ref 0.1885
_reflns_Friedel_coverage 0.000
_reflns_number_gt 3627
_reflns_number_total 4662
_reflns_threshold_expression 'I > 2\s(I)'
_cod_data_source_file c9dt02118c2.cif
_cod_data_source_block 2b
_cod_depositor_comments 'Adding full bibliography for 1551209--1551214.cif.'
_cod_database_code 1551209
_shelx_shelxl_version_number 2017/1
_chemical_oxdiff_formula 'C H O N Mg B'
_shelx_space_group_comment
;
The symmetry employed for this shelxl refinement is uniquely defined
by the following loop, which should always be used as a source of
symmetry information in preference to the above space-group names.
They are only intended as comments.
;
_shelx_estimated_absorpt_t_max 0.989
_shelx_estimated_absorpt_t_min 0.989
_reflns_odcompleteness_completeness 98.32
_reflns_odcompleteness_iscentric 1
_reflns_odcompleteness_theta 27.42
_olex2_refinement_description
;
1. Fixed Uiso
 At 1.2 times of:
  All C(H) groups, All C(H,H) groups
2.a Secondary CH2 refined with riding coordinates:
 C11(H11a,H11b), C12(H12a,H12b), C13(H13a,H13b), C14(H14a,H14b), C15(H15a,
 H15b), C16(H16a,H16b), C17(H17a,H17b), C18(H18a,H18b), C19(H19a,H19b),
 C20(H20a,H20b), C21(H21a,H21b), C22(H22a,H22b)
2.b Aromatic/amide H refined with riding coordinates:
 C2(H2), C3(H3), C4(H4), C7(H7), C8(H8), C9(H9)
;
_olex2_submission_special_instructions 'No special instructions were received'
_oxdiff_exptl_absorpt_empirical_details
;
Empirical correction (ABSPACK) includes:
- Absorption correction using spherical harmonics
- Frame scaling
;
_oxdiff_exptl_absorpt_empirical_full_max 1.458
_oxdiff_exptl_absorpt_empirical_full_min 0.795

loop_
_space_group_symop_operation_xyz
'x, y, z'
'-x, y+1/2, -z+1/2'
'-x, -y, -z'
'x, -y-1/2, z-1/2'

loop_
_atom_site_label
_atom_site_type_symbol
_atom_site_fract_x
_atom_site_fract_y
_atom_site_fract_z
_atom_site_U_iso_or_equiv
_atom_site_adp_type
_atom_site_occupancy
_atom_site_site_symmetry_order
_atom_site_calc_flag
_atom_site_refinement_flags_posn
Mg1 Mg 0.46190(9) 0.44363(6) 0.64797(5) 0.0199(2) Uani 1 1 d .
O1 O 0.64527(18) 0.51409(12) 0.70608(11) 0.0245(4) Uani 1 1 d .
O2 O 0.42350(19) 0.40732(14) 0.77080(11) 0.0278(4) Uani 1 1 d .
O3 O 0.26650(18) 0.35321(13) 0.62082(11) 0.0247(4) Uani 1 1 d .
N2 N 0.61842(19) 0.43838(12) 0.41355(10) 0.0126(4) Uani 1 1 d .
N1 N 0.58541(19) 0.38507(13) 0.55898(10) 0.0131(4) Uani 1 1 d .
C1 C 0.8367(2) 0.21588(15) 0.45707(13) 0.0143(4) Uani 1 1 d .
C2 C 0.8980(2) 0.20368(16) 0.37926(14) 0.0170(4) Uani 1 1 d .
H2 H 0.960845 0.152823 0.370861 0.020 Uiso 1 1 calc R
C3 C 0.8642(2) 0.26708(17) 0.31636(13) 0.0174(4) Uani 1 1 d .
H3 H 0.904725 0.258197 0.265756 0.021 Uiso 1 1 calc R
C4 C 0.7706(2) 0.34438(16) 0.32692(13) 0.0153(4) Uani 1 1 d .
H4 H 0.749191 0.385377 0.282963 0.018 Uiso 1 1 calc R
C5 C 0.7080(2) 0.36167(15) 0.40255(12) 0.0123(4) Uani 1 1 d .
C6 C 0.7413(2) 0.29531(14) 0.46879(12) 0.0118(4) Uani 1 1 d .
C7 C 0.8674(3) 0.15157(17) 0.52321(15) 0.0210(5) Uani 1 1 d .
H7 H 0.929998 0.100084 0.516639 0.025 Uiso 1 1 calc R
C8 C 0.8043(3) 0.16568(17) 0.59701(14) 0.0222(5) Uani 1 1 d .
H8 H 0.825626 0.123336 0.639993 0.027 Uiso 1 1 calc R
C9 C 0.7087(3) 0.24209(16) 0.60930(13) 0.0185(5) Uani 1 1 d .
H9 H 0.666188 0.248510 0.659607 0.022 Uiso 1 1 calc R
C10 C 0.6763(2) 0.30902(15) 0.54681(12) 0.0134(4) Uani 1 1 d .
C11 C 0.2756(3) 0.2777(2) 0.56024(16) 0.0291(6) Uani 1 1 d .
H11A H 0.214380 0.224031 0.573644 0.035 Uiso 1 1 calc R
H11B H 0.376739 0.256265 0.556780 0.035 Uiso 1 1 calc R
C12 C 0.2181(4) 0.3247(3) 0.47986(18) 0.0433(8) Uani 1 1 d .
H12A H 0.298952 0.351387 0.450932 0.052 Uiso 1 1 calc R
H12B H 0.165731 0.279057 0.444219 0.052 Uiso 1 1 calc R
C13 C 0.1150(3) 0.4021(3) 0.5056(2) 0.0464(8) Uani 1 1 d .
H13A H 0.145965 0.463685 0.486030 0.056 Uiso 1 1 calc R
H13B H 0.014542 0.389947 0.484127 0.056 Uiso 1 1 calc R
C14 C 0.1255(3) 0.3986(2) 0.5982(2) 0.0368(7) Uani 1 1 d .
H14A H 0.122538 0.462180 0.621038 0.044 Uiso 1 1 calc R
H14B H 0.044568 0.361924 0.618284 0.044 Uiso 1 1 calc R
C15 C 0.2822(3) 0.4059(2) 0.80760(17) 0.0292(6) Uani 1 1 d .
H15A H 0.230590 0.346775 0.794888 0.035 Uiso 1 1 calc R
H15B H 0.220931 0.458384 0.787354 0.035 Uiso 1 1 calc R
C16 C 0.3168(4) 0.4149(3) 0.89888(18) 0.0403(7) Uani 1 1 d .
H16A H 0.239143 0.387774 0.930006 0.048 Uiso 1 1 calc R
H16B H 0.332541 0.480629 0.915129 0.048 Uiso 1 1 calc R
C17 C 0.4602(3) 0.3567(2) 0.90953(18) 0.0397(7) Uani 1 1 d .
H17A H 0.517714 0.374924 0.959271 0.048 Uiso 1 1 calc R
H17B H 0.439514 0.289141 0.911380 0.048 Uiso 1 1 calc R
C18 C 0.5390(3) 0.3822(2) 0.83397(17) 0.0319(6) Uani 1 1 d .
H18A H 0.605014 0.435573 0.845081 0.038 Uiso 1 1 calc R
H18B H 0.596438 0.328681 0.816098 0.038 Uiso 1 1 calc R
C19 C 0.7966(3) 0.48125(19) 0.70610(17) 0.0285(6) Uani 1 1 d .
H19A H 0.831982 0.483773 0.651060 0.034 Uiso 1 1 calc R
H19B H 0.804963 0.416460 0.726254 0.034 Uiso 1 1 calc R
C20 C 0.8834(3) 0.5487(2) 0.76314(19) 0.0349(6) Uani 1 1 d .
H20A H 0.985151 0.554035 0.748431 0.042 Uiso 1 1 calc R
H20B H 0.881616 0.528480 0.820078 0.042 Uiso 1 1 calc R
C21 C 0.8000(3) 0.6419(2) 0.74851(17) 0.0307(6) Uani 1 1 d .
H21A H 0.817285 0.685140 0.794554 0.037 Uiso 1 1 calc R
H21B H 0.828084 0.672810 0.698495 0.037 Uiso 1 1 calc R
C22 C 0.6403(3) 0.60915(19) 0.74071(17) 0.0287(6) Uani 1 1 d .
H22A H 0.598424 0.607894 0.794164 0.034 Uiso 1 1 calc R
H22B H 0.581313 0.651097 0.704607 0.034 Uiso 1 1 calc R
B1 B 0.5564(2) 0.45131(17) 0.49254(14) 0.0118(4) Uani 1 1 d .

loop_
_atom_site_aniso_label
_atom_site_aniso_U_11
_atom_site_aniso_U_22
_atom_site_aniso_U_33
_atom_site_aniso_U_23
_atom_site_aniso_U_13
_atom_site_aniso_U_12
Mg1 0.0206(4) 0.0224(4) 0.0166(4) 0.0012(3) 0.0016(3) 0.0005(3)
O1 0.0230(8) 0.0232(9) 0.0266(9) -0.0017(7) -0.0039(7) -0.0011(7)
O2 0.0221(8) 0.0401(11) 0.0214(9) 0.0054(8) 0.0031(7) -0.0011(8)
O3 0.0223(8) 0.0311(9) 0.0207(8) -0.0035(7) 0.0008(7) -0.0027(7)
N2 0.0120(8) 0.0157(9) 0.0102(8) 0.0006(7) 0.0001(6) -0.0004(6)
N1 0.0151(8) 0.0146(8) 0.0096(8) 0.0000(7) 0.0004(6) -0.0008(7)
C1 0.0121(9) 0.0155(10) 0.0149(10) -0.0017(8) -0.0023(7) -0.0003(8)
C2 0.0129(9) 0.0177(10) 0.0204(11) -0.0044(8) 0.0000(8) 0.0019(8)
C3 0.0153(10) 0.0233(11) 0.0140(10) -0.0050(8) 0.0034(8) -0.0020(8)
C4 0.0173(10) 0.0180(10) 0.0105(10) 0.0011(8) 0.0012(8) -0.0007(8)
C5 0.0105(9) 0.0158(10) 0.0104(9) -0.0003(8) -0.0009(7) -0.0037(7)
C6 0.0121(9) 0.0130(9) 0.0101(9) -0.0008(7) -0.0022(7) -0.0026(7)
C7 0.0232(11) 0.0186(11) 0.0208(11) 0.0004(9) -0.0021(9) 0.0057(9)
C8 0.0307(12) 0.0187(11) 0.0166(11) 0.0055(9) -0.0045(9) 0.0033(9)
C9 0.0252(11) 0.0185(11) 0.0119(10) 0.0018(8) 0.0013(8) 0.0013(9)
C10 0.0138(9) 0.0153(10) 0.0108(9) -0.0001(8) -0.0028(7) -0.0026(8)
C11 0.0314(13) 0.0314(14) 0.0247(13) -0.0079(11) 0.0045(10) -0.0095(11)
C12 0.0413(16) 0.065(2) 0.0229(14) -0.0022(14) -0.0048(12) -0.0307(15)
C13 0.0333(15) 0.0528(19) 0.0504(19) 0.0138(16) -0.0192(14) -0.0193(14)
C14 0.0189(12) 0.0366(15) 0.0548(19) -0.0004(14) 0.0022(12) -0.0043(11)
C15 0.0248(12) 0.0328(14) 0.0305(14) 0.0030(11) 0.0073(10) 0.0036(10)
C16 0.0439(17) 0.0512(18) 0.0263(14) 0.0045(13) 0.0064(12) 0.0117(14)
C17 0.0415(16) 0.0507(18) 0.0275(14) 0.0103(13) 0.0061(12) 0.0126(14)
C18 0.0269(12) 0.0419(16) 0.0268(13) 0.0069(11) 0.0008(10) 0.0020(11)
C19 0.0236(12) 0.0287(13) 0.0325(14) -0.0006(11) -0.0029(10) -0.0001(10)
C20 0.0297(14) 0.0371(15) 0.0367(15) 0.0001(12) -0.0091(11) -0.0048(11)
C21 0.0343(14) 0.0294(14) 0.0283(13) -0.0052(11) 0.0001(11) -0.0081(11)
C22 0.0298(13) 0.0278(13) 0.0283(13) -0.0056(11) 0.0017(10) -0.0004(10)
B1 0.0105(10) 0.0150(11) 0.0097(10) 0.0004(8) -0.0003(8) -0.0008(8)

loop_
_atom_type_symbol
_atom_type_description
_atom_type_scat_dispersion_real
_atom_type_scat_dispersion_imag
_atom_type_scat_source
C C 0.0033 0.0016 'International Tables Vol C Tables 4.2.6.8 and 6.1.1.4'
H H 0.0000 0.0000 'International Tables Vol C Tables 4.2.6.8 and 6.1.1.4'
B B 0.0013 0.0007 'International Tables Vol C Tables 4.2.6.8 and 6.1.1.4'
Mg Mg 0.0486 0.0363 'International Tables Vol C Tables 4.2.6.8 and 6.1.1.4'
N N 0.0061 0.0033 'International Tables Vol C Tables 4.2.6.8 and 6.1.1.4'
O O 0.0106 0.0060 'International Tables Vol C Tables 4.2.6.8 and 6.1.1.4'

loop_
_geom_angle_atom_site_label_1
_geom_angle_atom_site_label_2
_geom_angle_atom_site_label_3
_geom_angle
_geom_angle_site_symmetry_1
_geom_angle_site_symmetry_3
O1 Mg1 O2 81.96(7) . .
O1 Mg1 O3 164.40(8) . .
O1 Mg1 B1 96.54(7) . .
O1 Mg1 B1 97.33(7) . 3_666
O2 Mg1 O3 82.73(7) . .
O2 Mg1 B1 157.22(8) . 3_666
O2 Mg1 B1 165.54(8) . .
O3 Mg1 B1 97.54(7) . .
O3 Mg1 B1 97.93(7) . 3_666
N2 Mg1 O1 94.89(7) 3_666 .
N2 Mg1 O2 125.74(8) 3_666 .
N2 Mg1 O3 96.45(8) 3_666 .
N2 Mg1 N1 99.97(8) 3_666 .
N2 Mg1 B1 31.48(7) 3_666 3_666
N2 Mg1 B1 68.68(7) 3_666 .
N1 Mg1 O1 93.21(7) . .
N1 Mg1 O2 134.25(8) . .
N1 Mg1 O3 95.34(7) . .
N1 Mg1 B1 31.31(7) . .
N1 Mg1 B1 68.51(7) . 3_666
B1 Mg1 B1 37.20(9) 3_666 .
C19 O1 Mg1 124.83(15) . .
C19 O1 C22 110.20(18) . .
C22 O1 Mg1 124.36(15) . .
C15 O2 Mg1 126.60(15) . .
C15 O2 C18 108.60(19) . .
C18 O2 Mg1 124.77(15) . .
C11 O3 Mg1 118.63(14) . .
C11 O3 C14 103.5(2) . .
C14 O3 Mg1 118.70(16) . .
C5 N2 Mg1 140.42(14) . 3_666
C5 N2 B1 118.78(17) . .
B1 N2 Mg1 100.76(13) . 3_666
C10 N1 Mg1 140.50(15) . .
C10 N1 B1 118.71(17) . .
B1 N1 Mg1 100.78(13) . .
C2 C1 C6 118.92(19) . .
C7 C1 C2 121.87(19) . .
C7 C1 C6 119.21(19) . .
C1 C2 H2 119.9 . .
C3 C2 C1 120.12(19) . .
C3 C2 H2 119.9 . .
C2 C3 H3 119.3 . .
C2 C3 C4 121.5(2) . .
C4 C3 H3 119.3 . .
C3 C4 H4 119.2 . .
C3 C4 C5 121.5(2) . .
C5 C4 H4 119.2 . .
N2 C5 C4 121.65(19) . .
N2 C5 C6 120.72(18) . .
C4 C5 C6 117.63(18) . .
C1 C6 C5 120.36(18) . .
C1 C6 C10 120.18(18) . .
C5 C6 C10 119.46(18) . .
C1 C7 H7 120.1 . .
C8 C7 C1 119.8(2) . .
C8 C7 H7 120.1 . .
C7 C8 H8 119.0 . .
C7 C8 C9 121.9(2) . .
C9 C8 H8 119.0 . .
C8 C9 H9 119.5 . .
C8 C9 C10 121.0(2) . .
C10 C9 H9 119.5 . .
N1 C10 C6 120.76(18) . .
N1 C10 C9 121.31(19) . .
C9 C10 C6 117.93(19) . .
O3 C11 H11A 111.1 . .
O3 C11 H11B 111.1 . .
O3 C11 C12 103.5(2) . .
H11A C11 H11B 109.0 . .
C12 C11 H11A 111.1 . .
C12 C11 H11B 111.1 . .
C11 C12 H12A 110.7 . .
C11 C12 H12B 110.7 . .
H12A C12 H12B 108.8 . .
C13 C12 C11 105.0(2) . .
C13 C12 H12A 110.7 . .
C13 C12 H12B 110.7 . .
C12 C13 H13A 110.8 . .
C12 C13 H13B 110.8 . .
H13A C13 H13B 108.9 . .
C14 C13 C12 104.5(3) . .
C14 C13 H13A 110.8 . .
C14 C13 H13B 110.8 . .
O3 C14 C13 105.7(2) . .
O3 C14 H14A 110.6 . .
O3 C14 H14B 110.6 . .
C13 C14 H14A 110.6 . .
C13 C14 H14B 110.6 . .
H14A C14 H14B 108.7 . .
O2 C15 H15A 110.6 . .
O2 C15 H15B 110.6 . .
O2 C15 C16 105.7(2) . .
H15A C15 H15B 108.7 . .
C16 C15 H15A 110.6 . .
C16 C15 H15B 110.6 . .
C15 C16 H16A 111.6 . .
C15 C16 H16B 111.6 . .
C15 C16 C17 101.0(2) . .
H16A C16 H16B 109.4 . .
C17 C16 H16A 111.6 . .
C17 C16 H16B 111.6 . .
C16 C17 H17A 111.2 . .
C16 C17 H17B 111.2 . .
H17A C17 H17B 109.1 . .
C18 C17 C16 102.8(2) . .
C18 C17 H17A 111.2 . .
C18 C17 H17B 111.2 . .
O2 C18 C17 106.1(2) . .
O2 C18 H18A 110.5 . .
O2 C18 H18B 110.5 . .
C17 C18 H18A 110.5 . .
C17 C18 H18B 110.5 . .
H18A C18 H18B 108.7 . .
O1 C19 H19A 110.8 . .
O1 C19 H19B 110.8 . .
O1 C19 C20 104.9(2) . .
H19A C19 H19B 108.8 . .
C20 C19 H19A 110.8 . .
C20 C19 H19B 110.8 . .
C19 C20 H20A 111.4 . .
C19 C20 H20B 111.4 . .
C19 C20 C21 102.1(2) . .
H20A C20 H20B 109.2 . .
C21 C20 H20A 111.4 . .
C21 C20 H20B 111.4 . .
C20 C21 H21A 111.3 . .
C20 C21 H21B 111.3 . .
H21A C21 H21B 109.2 . .
C22 C21 C20 102.3(2) . .
C22 C21 H21A 111.3 . .
C22 C21 H21B 111.3 . .
O1 C22 C21 105.1(2) . .
O1 C22 H22A 110.7 . .
O1 C22 H22B 110.7 . .
C21 C22 H22A 110.7 . .
C21 C22 H22B 110.7 . .
H22A C22 H22B 108.8 . .
Mg1 B1 Mg1 142.80(9) 3_666 .
N2 B1 Mg1 169.39(16) . .
N2 B1 Mg1 47.76(10) . 3_666
N2 B1 B1 119.2(2) . 3_666
N1 B1 Mg1 169.27(15) . 3_666
N1 B1 Mg1 47.91(10) . .
N1 B1 N2 121.55(18) . .
N1 B1 B1 119.2(2) . 3_666
B1 B1 Mg1 71.33(14) 3_666 .
B1 B1 Mg1 71.47(14) 3_666 3_666

loop_
_geom_bond_atom_site_label_1
_geom_bond_atom_site_label_2
_geom_bond_distance
_geom_bond_site_symmetry_2
Mg1 O1 2.1089(18) .
Mg1 O2 2.1119(19) .
Mg1 O3 2.2033(19) .
Mg1 N2 2.0489(19) 3_666
Mg1 N1 2.0554(19) .
Mg1 B1 2.719(2) 3_666
Mg1 B1 2.721(2) .
O1 C19 1.447(3) .
O1 C22 1.453(3) .
O2 C15 1.446(3) .
O2 C18 1.465(3) .
O3 C11 1.454(3) .
O3 C14 1.455(3) .
N2 C5 1.369(3) .
N2 B1 1.445(3) .
N1 C10 1.372(3) .
N1 B1 1.439(3) .
C1 C2 1.423(3) .
C1 C6 1.433(3) .
C1 C7 1.420(3) .
C2 H2 0.9300 .
C2 C3 1.378(3) .
C3 H3 0.9300 .
C3 C4 1.396(3) .
C4 H4 0.9300 .
C4 C5 1.407(3) .
C5 C6 1.444(3) .
C6 C10 1.444(3) .
C7 H7 0.9300 .
C7 C8 1.375(3) .
C8 H8 0.9300 .
C8 C9 1.402(3) .
C9 H9 0.9300 .
C9 C10 1.404(3) .
C11 H11A 0.9700 .
C11 H11B 0.9700 .
C11 C12 1.528(4) .
C12 H12A 0.9700 .
C12 H12B 0.9700 .
C12 C13 1.511(5) .
C13 H13A 0.9700 .
C13 H13B 0.9700 .
C13 C14 1.504(5) .
C14 H14A 0.9700 .
C14 H14B 0.9700 .
C15 H15A 0.9700 .
C15 H15B 0.9700 .
C15 C16 1.504(4) .
C16 H16A 0.9700 .
C16 H16B 0.9700 .
C16 C17 1.536(4) .
C17 H17A 0.9700 .
C17 H17B 0.9700 .
C17 C18 1.502(4) .
C18 H18A 0.9700 .
C18 H18B 0.9700 .
C19 H19A 0.9700 .
C19 H19B 0.9700 .
C19 C20 1.513(4) .
C20 H20A 0.9700 .
C20 H20B 0.9700 .
C20 C21 1.525(4) .
C21 H21A 0.9700 .
C21 H21B 0.9700 .
C21 C22 1.517(4) .
C22 H22A 0.9700 .
C22 H22B 0.9700 .
B1 B1 1.735(5) 3_666

loop_
_geom_torsion_atom_site_label_1
_geom_torsion_atom_site_label_2
_geom_torsion_atom_site_label_3
_geom_torsion_atom_site_label_4
_geom_torsion
_geom_torsion_site_symmetry_1
_geom_torsion_site_symmetry_4
Mg1 O1 C19 C20 -173.73(17) . .
Mg1 O1 C22 C21 -161.38(16) . .
Mg1 O2 C15 C16 -157.84(19) . .
Mg1 O2 C18 C17 -176.90(19) . .
Mg1 O3 C11 C12 -92.5(2) . .
Mg1 O3 C14 C13 93.6(2) . .
Mg1 N2 C5 C4 -3.7(3) 3_666 .
Mg1 N2 C5 C6 176.36(16) 3_666 .
Mg1 N2 B1 Mg1 175.3(8) 3_666 .
Mg1 N2 B1 N1 -178.75(17) 3_666 .
Mg1 N2 B1 B1 1.6(3) 3_666 3_666
Mg1 N1 C10 C6 179.24(16) . .
Mg1 N1 C10 C9 -0.5(3) . .
Mg1 N1 B1 Mg1 176.5(8) . 3_666
Mg1 N1 B1 N2 -178.52(17) . .
Mg1 N1 B1 B1 1.2(3) . 3_666
O1 C19 C20 C21 -33.4(3) . .
O2 C15 C16 C17 -36.3(3) . .
O3 C11 C12 C13 -27.1(3) . .
N2 C5 C6 C1 -179.19(18) . .
N2 C5 C6 C10 1.5(3) . .
C1 C2 C3 C4 0.2(3) . .
C1 C6 C10 N1 179.65(18) . .
C1 C6 C10 C9 -0.6(3) . .
C1 C7 C8 C9 0.4(4) . .
C2 C1 C6 C5 0.1(3) . .
C2 C1 C6 C10 179.38(18) . .
C2 C1 C7 C8 -179.3(2) . .
C2 C3 C4 C5 0.8(3) . .
C3 C4 C5 N2 178.76(19) . .
C3 C4 C5 C6 -1.3(3) . .
C4 C5 C6 C1 0.9(3) . .
C4 C5 C6 C10 -178.44(18) . .
C5 N2 B1 Mg1 -6.7(9) . .
C5 N2 B1 Mg1 178.0(2) . 3_666
C5 N2 B1 N1 -0.7(3) . .
C5 N2 B1 B1 179.6(2) . 3_666
C5 C6 C10 N1 -1.0(3) . .
C5 C6 C10 C9 178.75(18) . .
C6 C1 C2 C3 -0.6(3) . .
C6 C1 C7 C8 0.7(3) . .
C7 C1 C2 C3 179.3(2) . .
C7 C1 C6 C5 -179.88(19) . .
C7 C1 C6 C10 -0.6(3) . .
C7 C8 C9 C10 -1.6(4) . .
C8 C9 C10 N1 -178.6(2) . .
C8 C9 C10 C6 1.6(3) . .
C10 N1 B1 Mg1 179.7(2) . .
C10 N1 B1 Mg1 -3.8(9) . 3_666
C10 N1 B1 N2 1.1(3) . .
C10 N1 B1 B1 -179.2(2) . 3_666
C11 O3 C14 C13 -40.3(3) . .
C11 C12 C13 C14 3.0(3) . .
C12 C13 C14 O3 22.4(3) . .
C14 O3 C11 C12 41.4(2) . .
C15 O2 C18 C17 4.9(3) . .
C15 C16 C17 C18 38.5(3) . .
C16 C17 C18 O2 -27.4(3) . .
C18 O2 C15 C16 20.3(3) . .
C19 O1 C22 C21 10.0(3) . .
C19 C20 C21 C22 38.9(3) . .
C20 C21 C22 O1 -30.5(3) . .
C22 O1 C19 C20 14.9(3) . .
B1 N2 C5 C4 179.30(18) . .
B1 N2 C5 C6 -0.6(3) . .
B1 N1 C10 C6 -0.3(3) . .
B1 N1 C10 C9 179.97(19) . .
